data_4129123
loop_
_publ_author_name
'Pei, Xiaokun'
'B\"urgi, Hans-Beat'
'Kapustin, Eugene A.'
'Liu, Yuzhong'
'Yaghi, Omar M.'

_publ_section_title
;
 Coordinative Alignment in the Pores of MOFs for the Structural
 Determination of N-, S-, and P-Containing Organic Compounds Including
 Complex Chiral Molecules.
;
_journal_issue 47
_journal_name_full 'Journal of the American Chemical Society'
_journal_page_first 18862
_journal_page_last 18869
_journal_paper_doi 10.1021/jacs.9b10501
_journal_volume 141
_journal_year 2019
_chemical_absolute_configuration ad
_chemical_formula_moiety 'C34.5 H21.61 Al2 N2.17 O9.28, 0.59(O)'
_chemical_formula_sum 'C34.5 H21.61 Al2 N2.17 O9.87'
_chemical_formula_weight 678.37
_space_group_crystal_system tetragonal
_space_group_IT_number 94
_space_group_name_Hall 'P 4n 2n'
_space_group_name_H-M_alt 'P 42 21 2'
_atom_sites_solution_hydrogens geom
_atom_sites_solution_primary direct
_atom_sites_solution_secondary difmap
_audit_creation_date 2019-07-14
_audit_creation_method
;
Olex2 1.2
(compiled 2018.05.29 svn.r3508 for OlexSys, GUI svn.r5506)
;
_cell_angle_alpha 90
_cell_angle_beta 90
_cell_angle_gamma 90
_cell_formula_units_Z 8
_cell_length_a 18.6944(6)
_cell_length_b 18.6944(6)
_cell_length_c 37.0688(12)
_cell_measurement_reflns_used 9115
_cell_measurement_temperature 100(2)
_cell_measurement_theta_max 28.52
_cell_measurement_theta_min 2.50
_cell_volume 12954.8(7)
_computing_cell_refinement 'SAINT V8.38A Bruker-AXS, Madison WI'
_computing_data_collection 'Bruker APEX3 Bruker-AXS, Madison WI'
_computing_data_reduction 'SAINT V8.38A Bruker-AXS, Madison WI'
_computing_molecular_graphics 'Olex2 (Dolomanov et al., 2009)'
_computing_publication_material 'Olex2 (Dolomanov et al., 2009)'
_computing_structure_refinement 'SHELXL-2018/3 (Sheldrick, 2018)'
_computing_structure_solution 'SHELXT 2014/5 (Sheldrick, 2014)'
_diffrn_ambient_temperature 100(2)
_diffrn_detector_area_resol_mean 7.39
_diffrn_measured_fraction_theta_full 0.990
_diffrn_measured_fraction_theta_max 0.992
_diffrn_measurement_device_type 'Bruker D8 with PHOTON-II Detector'
_diffrn_measurement_method '\f and \w shutterless scans'
_diffrn_radiation_monochromator 'silicon 111'
_diffrn_radiation_type synchrotron
_diffrn_radiation_wavelength 0.7288
_diffrn_reflns_av_R_equivalents 0.0687
_diffrn_reflns_av_unetI/netI 0.0365
_diffrn_reflns_Laue_measured_fraction_full 0.990
_diffrn_reflns_Laue_measured_fraction_max 0.992
_diffrn_reflns_limit_h_max 24
_diffrn_reflns_limit_h_min -24
_diffrn_reflns_limit_k_max 23
_diffrn_reflns_limit_k_min -24
_diffrn_reflns_limit_l_max 48
_diffrn_reflns_limit_l_min -45
_diffrn_reflns_number 139633
_diffrn_reflns_point_group_measured_fraction_full 0.993
_diffrn_reflns_point_group_measured_fraction_max 0.995
_diffrn_reflns_theta_full 25.930
_diffrn_reflns_theta_max 28.650
_diffrn_reflns_theta_min 2.498
_diffrn_source
;
Advanced Light Source, station 12.2.1
;
_diffrn_standards_number 0
_exptl_absorpt_coefficient_mu 0.080
_exptl_absorpt_correction_T_max 0.7458
_exptl_absorpt_correction_T_min 0.6477
_exptl_absorpt_correction_type multi-scan
_exptl_absorpt_process_details
'SADABS-2016/2 (Bruker,2016/2) was used for absorption correction. wR2(int) was 0.1747 before and 0.0544 after correction. The Ratio of minimum to maximum transmission is 0.8685. The \l/2 correction factor is Not present.'
_exptl_crystal_colour 'clear colourless'
_exptl_crystal_density_diffrn 0.696
_exptl_crystal_description block
_exptl_crystal_F_000 2790
_exptl_crystal_size_max 0.087
_exptl_crystal_size_mid 0.066
_exptl_crystal_size_min 0.055
_refine_diff_density_max 1.136
_refine_diff_density_min -0.452
_refine_diff_density_rms 0.136
_refine_ls_abs_structure_details
;
 Flack x determined using 4324 quotients [(I+)-(I-)]/[(I+)+(I-)]
 (Parsons, Flack and Wagner, Acta Cryst. B69 (2013) 249-259).
;
_refine_ls_abs_structure_Flack 0.05(3)
_refine_ls_extinction_method none
_refine_ls_goodness_of_fit_ref 1.136
_refine_ls_hydrogen_treatment constr
_refine_ls_matrix_type full
_refine_ls_number_parameters 727
_refine_ls_number_reflns 15391
_refine_ls_number_restraints 483
_refine_ls_restrained_S_all 1.130
_refine_ls_R_factor_all 0.1204
_refine_ls_R_factor_gt 0.0997
_refine_ls_shift/su_max 0.000
_refine_ls_shift/su_mean 0.000
_refine_ls_structure_factor_coef Fsqd
_refine_ls_weighting_details 'w=1/[\s^2^(Fo^2^)+(0.2000P)^2^] where P=(Fo^2^+2Fc^2^)/3'
_refine_ls_weighting_scheme calc
_refine_ls_wR_factor_gt 0.2603
_refine_ls_wR_factor_ref 0.2815
_reflns_Friedel_coverage 0.794
_reflns_Friedel_fraction_full 0.997
_reflns_Friedel_fraction_max 0.998
_reflns_number_gt 11555
_reflns_number_total 15391
_reflns_threshold_expression 'I > 2\s(I)'
_cod_data_source_file ja9b10501_si_021.cif
_cod_data_source_block delta-MOF-520-31-solvated
_cod_depositor_comments
;
The following automatic conversions were performed:

data item '_atom_sites_solution_secondary' value 'diffmap' was
changed to 'difmap'.

Automatic conversion script
Id: cif_fix_values 6909 2019-04-08 15:41:33Z antanas 

 Adding full bibliography for 4129110--4129131.cif.
;
_cod_original_cell_volume 12954.8(9)
_cod_original_formula_sum 'C34.50 H21.61 Al2 N2.17 O9.87'
_cod_database_code 4129123
_shelx_shelxl_version_number 2018/3
_shelx_space_group_comment
;
The symmetry employed for this shelxl refinement is uniquely defined
by the following loop, which should always be used as a source of
symmetry information in preference to the above space-group names.
They are only intended as comments.
;
_shelx_estimated_absorpt_t_max 0.996
_shelx_estimated_absorpt_t_min 0.993
_olex2_refinement_description
;
1. Fixed Uiso
 At 1.2 times of:
  All C(H) groups, All C(H,H) groups, All O(H) groups
2. Restrained distances
 N6GB-C15B
 2.4 with sigma of 0.02
 N6GB-C14B = N6GB-C13B = N6GA-C13A = N6GA-C14A
 1.47 with sigma of 0.02
 N4GB-C11B \\sim C10B-C11B \\sim C10B-N3GB \\sim C12B-N3GB \\sim N4GB-C12B
 with sigma of 0.02
 C10A-C11A \\sim N4GA-C11A \\sim N4GA-C12A \\sim C12A-N3GA \\sim C10A-N3GA
 with sigma of 0.02
 N5GB-N6GB \\sim N6GB-C12B
 with sigma of 0.01
 C19B-N6GB \\sim N6GB-C15B
 with sigma of 0.02
 C7GB-C6GB \\sim C6GB-C5GB \\sim C7GB-C2GB
 with sigma of 0.02
 C6GA-C5GA \\sim C7GA-C6GA \\sim C7GA-C2GA
 with sigma of 0.02
 C8GB-C5GB \\sim C8GA-C5GA
 with sigma of 0.02
 C14A-C13A \\sim C14B-C13B
 with sigma of 0.02
 C19A-N6GA \\sim N6GA-C15A
 with sigma of 0.02
3. Restrained planarity
 C19B, C14B, C15B, N6GB
 with sigma of 0.1
 C5GB, C6GB, C7GB, C2GB
 with sigma of 0.1
 C5GA, C6GA, C7GA, C2GA
 with sigma of 0.1
 N4GA, C12A, N3GA, C10A, C11A
 with sigma of 0.1
 N6GB, C13B, N5GB, C12B
 with sigma of 0.1
 C19A, C14A, C15A, N6GA
 with sigma of 0.1
4. Rigid bond restraints
 N2G, N1G
 with sigma for 1-2 distances of 0.01 and sigma for 1-3 distances of 0.01
 N1G, C1GA
 with sigma for 1-2 distances of 0.01 and sigma for 1-3 distances of 0.01
 C2GB, C1GA
 with sigma for 1-2 distances of 0.01 and sigma for 1-3 distances of 0.01
5. Uiso/Uaniso restraints and constraints
N4GB \\sim C11B \\sim C10B \\sim N3GB \\sim C12B \\sim C13B \\sim N5GB \\sim
C8GB \\sim C9GB: within 1.7A with sigma of 0.04 and sigma for terminal atoms of
0.08
N4GA \\sim C11A \\sim C10A \\sim N3GA \\sim C12A \\sim C13A \\sim N5GA \\sim
C8GA \\sim C9GA: within 1.7A with sigma of 0.04 and sigma for terminal atoms of
0.08
C15A \\sim C14A \\sim C19A \\sim C18A \\sim C17A \\sim C16A: within 1.7A with
sigma of 0.04 and sigma for terminal atoms of 0.08
C5GA \\sim C6GA \\sim C7GA \\sim C2GA \\sim C1GB: within 1.7A with sigma of
0.02 and sigma for terminal atoms of 0.04
C5GB \\sim C6GB \\sim C7GB \\sim C2GB \\sim C1GA: within 1.7A with sigma of
0.01 and sigma for terminal atoms of 0.02
C15B \\sim C14B \\sim C19B \\sim C18B \\sim C17B \\sim C16B: within 1.7A with
sigma of 0.04 and sigma for terminal atoms of 0.08
Uanis(N4GB) \\sim Ueq, Uanis(C11B) \\sim Ueq, Uanis(C10B) \\sim Ueq,
Uanis(N3GB) \\sim Ueq, Uanis(C12B) \\sim Ueq, Uanis(C13B) \\sim Ueq,
Uanis(N5GB) \\sim Ueq, Uanis(C8GB) \\sim Ueq, Uanis(C9GB) \\sim Ueq,
Uanis(N4GA) \\sim Ueq, Uanis(C11A) \\sim Ueq, Uanis(C10A) \\sim Ueq,
Uanis(N3GA) \\sim Ueq, Uanis(C12A) \\sim Ueq, Uanis(C13A) \\sim Ueq,
Uanis(N5GA) \\sim Ueq, Uanis(C8GA) \\sim Ueq, Uanis(C9GA) \\sim Ueq: with sigma
of 0.02 and sigma for terminal atoms of 0.04
Uanis(N1G) \\sim Ueq: with sigma of 0.02 and sigma for terminal atoms of 0.04
Uanis(C16B) \\sim Ueq, Uanis(C15B) \\sim Ueq, Uanis(C14B) \\sim Ueq,
Uanis(C19B) \\sim Ueq, Uanis(C18B) \\sim Ueq, Uanis(C17B) \\sim Ueq,
Uanis(C15A) \\sim Ueq, Uanis(C16A) \\sim Ueq, Uanis(C17A) \\sim Ueq,
Uanis(C18A) \\sim Ueq, Uanis(C19A) \\sim Ueq, Uanis(C14A) \\sim Ueq,
Uanis(N6GB) \\sim Ueq, Uanis(N6GA) \\sim Ueq: with sigma of 0.02 and sigma for
terminal atoms of 0.04
Uanis(C1GA) = Uanis(C1GB)
6. Others
 Fixed Sof: O10(0.63882) O9(0.63882) C28(0.63882) H28(0.63882) C1GA(0.18059)
 H1GA(0.18059) N1G(0.36118) N2G(0.36118) C6GA(0.18059) H6GA(0.18059)
 C5GB(0.18059) C4G(0.36118) H4GA(0.18059) H4G(0.18059) C3G(0.36118)
 C2GA(0.18059) C7GB(0.18059) H7GB(0.18059) N6GB(0.18059) N6GA(0.18059)
 N4GB(0.18059) C11B(0.18059) H11B(0.18059) C10B(0.18059) H10B(0.18059)
 C13B(0.18059) N5GB(0.18059) C8GB(0.18059) C9GB(0.18059) H9GB(0.18059)
 N3GB(0.18059) C12B(0.18059) N4GA(0.18059) C11A(0.18059) H11A(0.18059)
 C10A(0.18059) H10A(0.18059) C13A(0.18059) N5GA(0.18059) C8GA(0.18059)
 C9GA(0.18059) H9GA(0.18059) N3GA(0.18059) C12A(0.18059) C18B(0.18059)
 H18B(0.18059) C19B(0.18059) H19B(0.18059) C14B(0.18059) C15B(0.18059)
 H15B(0.18059) C16B(0.18059) H16B(0.18059) C17B(0.18059) C16A(0.18059)
 H16A(0.18059) C15A(0.18059) H15A(0.18059) C14A(0.18059) C19A(0.18059)
 H19A(0.18059) C18A(0.18059) H18A(0.18059) C17A(0.18059) C6GB(0.18059)
 H6GB(0.18059) C5GA(0.18059) C7GA(0.18059) H7GA(0.18059) C2GB(0.18059)
 C1GB(0.18059) H1GB(0.18059)
7.a Aromatic/amide H refined with riding coordinates:
 O8(H8), O7(H7), C7(H7A), C3(H3), C6(H6), C13(H13), C9(H9), C4(H4), C15(H15),
 C20(H20), C27(H27), C26(H26), C16(H16), C23(H23), C22(H22), C19(H19), C11(H11),
  C28(H28), C1GA(H1GA), C6GA(H6GA), C4G(H4GA), C4G(H4G), C7GB(H7GB), C11B(H11B),
  C10B(H10B), C9GB(H9GB), C11A(H11A), C10A(H10A), C9GA(H9GA), C18B(H18B),
 C19B(H19B), C15B(H15B), C16B(H16B), C16A(H16A), C15A(H15A), C19A(H19A),
 C18A(H18A), C6GB(H6GB), C7GA(H7GA), C1GB(H1GB)
7.b Fitted hexagon refined as free rotating group:
 C13B(N5GB,C8GB,C9GB,N3GB,C12B), C13A(N5GA,C8GA,C9GA,N3GA,C12A), C18B(C19B,
 C14B,C15B,C16B,C17B), C16A(C15A,C14A,C19A,C18A,C17A)
;
_olex2_submission_special_instructions 'No special instructions were received'

loop_
_space_group_symop_operation_xyz
'x, y, z'
'-y+1/2, x+1/2, z+1/2'
'-x, -y, z'
'y+1/2, -x+1/2, z+1/2'
'x+1/2, -y+1/2, -z+1/2'
'-x+1/2, y+1/2, -z+1/2'
'y, x, -z'
'-y, -x, -z'

loop_
_atom_site_label
_atom_site_type_symbol
_atom_site_fract_x
_atom_site_fract_y
_atom_site_fract_z
_atom_site_U_iso_or_equiv
_atom_site_adp_type
_atom_site_occupancy
_atom_site_site_symmetry_order
_atom_site_calc_flag
_atom_site_refinement_flags_posn
_atom_site_refinement_flags_adp
_atom_site_refinement_flags_occupancy
_atom_site_disorder_assembly
_atom_site_disorder_group
Al1 Al 0.83487(6) 0.16513(6) 0.000000 0.0383(4) Uani 1 2 d S T P . .
Al2 Al 0.90337(6) 0.13077(7) 0.07940(3) 0.0402(3) Uani 1 1 d . . . . .
Al3 Al 1.000000 0.000000 0.11270(4) 0.0392(4) Uani 1 2 d S T P . .
O8 O 0.97763(14) 0.06738(16) 0.07847(7) 0.0411(6) Uani 1 1 d . . . . .
H8 H 1.008095 0.069480 0.057981 0.049 Uiso 1 1 calc R . . . .
O2 O 0.97820(17) 0.06536(19) 0.15072(8) 0.0519(8) Uani 1 1 d . . . . .
O7 O 0.86967(18) 0.10416(17) 0.03474(7) 0.0515(8) Uani 1 1 d . . . . .
H7 H 0.870306 0.054571 0.029135 0.062 Uiso 1 1 calc R . . . .
O1 O 0.93029(17) 0.16346(19) 0.12574(8) 0.0520(7) Uani 1 1 d . . . . .
C1 C 0.9549(2) 0.1286(3) 0.15190(11) 0.0494(10) Uani 1 1 d . . . . .
C7 C 0.9186(3) 0.2285(4) 0.19281(15) 0.0710(17) Uani 1 1 d . . . . .
H7A H 0.894403 0.249904 0.173011 0.085 Uiso 1 1 calc R . . . .
C2 C 0.9542(3) 0.1642(3) 0.18786(12) 0.0593(13) Uani 1 1 d . . . . .
C8 C 0.9544(3) 0.2681(5) 0.29051(18) 0.097(3) Uani 1 1 d . . . . .
C5 C 0.9547(3) 0.2326(5) 0.25510(17) 0.096(3) Uani 1 1 d . . . . .
C3 C 0.9891(3) 0.1325(4) 0.21690(13) 0.0719(17) Uani 1 1 d . . . . .
H3 H 1.012893 0.087940 0.213932 0.086 Uiso 1 1 calc R . . . .
C6 C 0.9176(3) 0.2616(4) 0.22549(18) 0.088(2) Uani 1 1 d . . . . .
H6 H 0.891546 0.304857 0.228367 0.106 Uiso 1 1 calc R . . . .
C13 C 0.8959(3) 0.3081(6) 0.30270(19) 0.114(4) Uani 1 1 d . . . . .
H13 H 0.853731 0.310074 0.288436 0.137 Uiso 1 1 calc R . . . .
C9 C 1.0145(3) 0.2639(5) 0.31257(17) 0.108(3) Uani 1 1 d . . . . .
H9 H 1.054613 0.236821 0.304740 0.130 Uiso 1 1 calc R . . . .
C4 C 0.9890(3) 0.1663(5) 0.25024(16) 0.093(3) Uani 1 1 d . . . . .
H4 H 1.012427 0.144363 0.270099 0.112 Uiso 1 1 calc R . . . .
C21 C 0.8346(3) 0.3849(5) 0.34814(18) 0.097(3) Uani 1 1 d . . . . .
C14 C 1.0826(3) 0.2939(5) 0.36836(16) 0.097(3) Uani 1 1 d . . . . .
C15 C 1.1492(3) 0.2913(4) 0.35303(13) 0.081(2) Uani 1 1 d . . . . .
H15 H 1.153453 0.289305 0.327511 0.098 Uiso 1 1 calc R . . . .
C20 C 1.0770(3) 0.2930(6) 0.40638(17) 0.109(3) Uani 1 1 d . . . . .
H20 H 1.031039 0.294505 0.417327 0.131 Uiso 1 1 calc R . . . .
C27 C 0.7669(3) 0.3601(5) 0.3428(2) 0.089(2) Uani 1 1 d . . . . .
H27 H 0.760240 0.316083 0.330466 0.107 Uiso 1 1 calc R . . . .
C26 C 0.7077(3) 0.3971(4) 0.35487(18) 0.082(2) Uani 1 1 d . . . . .
H26 H 0.661050 0.378954 0.350520 0.098 Uiso 1 1 calc R . . . .
C17 C 1.2042(2) 0.2910(3) 0.41145(11) 0.0539(11) Uani 1 1 d . . . . .
C24 C 0.7168(2) 0.4612(3) 0.37345(14) 0.0611(13) Uani 1 1 d . . . . .
C16 C 1.2106(3) 0.2914(4) 0.37399(13) 0.0665(15) Uani 1 1 d . . . . .
H16 H 1.256426 0.291790 0.362965 0.080 Uiso 1 1 calc R . . . .
C23 C 0.7855(3) 0.4885(4) 0.37897(16) 0.078(2) Uani 1 1 d . . . . .
H23 H 0.792014 0.532803 0.391087 0.094 Uiso 1 1 calc R . . . .
C22 C 0.8439(3) 0.4505(5) 0.36663(18) 0.090(2) Uani 1 1 d . . . . .
H22 H 0.890738 0.468473 0.370599 0.108 Uiso 1 1 calc R . . . .
C12 C 0.8982(3) 0.3454(6) 0.33557(19) 0.106(3) Uani 1 1 d . . . . .
C19 C 1.1370(3) 0.2898(5) 0.42769(14) 0.081(2) Uani 1 1 d . . . . .
H19 H 1.132680 0.286967 0.453185 0.097 Uiso 1 1 calc R . . . .
C11 C 0.9589(4) 0.3391(6) 0.35650(18) 0.117(4) Uani 1 1 d . . . . .
H11 H 0.960756 0.363452 0.378960 0.140 Uiso 1 1 calc R . . . .
C25 C 0.6528(2) 0.5007(3) 0.38627(11) 0.0478(9) Uani 1 1 d . . . . .
C18 C 1.2696(2) 0.2979(2) 0.43350(10) 0.0432(9) Uani 1 1 d . . . . .
C10 C 1.0173(4) 0.2985(6) 0.34603(18) 0.107(3) Uani 1 1 d . . . . .
O5 O 0.66072(15) 0.56294(18) 0.39756(7) 0.0471(7) Uani 1 1 d . . . . .
O3 O 1.32805(17) 0.30215(17) 0.41617(7) 0.0494(7) Uani 1 1 d . . . . .
O4 O 1.26439(16) 0.29974(18) 0.46733(8) 0.0494(7) Uani 1 1 d . . . . .
O6 O 0.59477(16) 0.46649(18) 0.38444(9) 0.0527(7) Uani 1 1 d . . . . .
O10 O 0.9669(5) 0.2076(6) 0.0628(2) 0.053(2) Uani 0.6388 1 d . . . A -1
O9 O 0.9011(6) 0.2431(5) 0.0125(2) 0.0469(19) Uani 0.6388 1 d . . . A -1
C28 C 0.9511(5) 0.2475(5) 0.0354(2) 0.0537(17) Uani 0.6388 1 d . . . A -1
H28 H 0.982542 0.286803 0.031850 0.064 Uiso 0.6388 1 calc R . . A -1
C1GA C 0.947(3) 0.276(3) 0.0025(19) 0.071(7) Uani 0.1806 1 d . U . A 1
H1GA H 0.937156 0.294241 -0.020954 0.085 Uiso 0.1806 1 calc R . . A 1
N1G N 0.9128(12) 0.2259(12) 0.0201(5) 0.044(4) Uani 0.3612 1 d . U . A .
N2G N 0.9498(9) 0.2043(9) 0.0519(4) 0.034(3) Uani 0.3612 1 d . U . A .
C6GA C 1.1099(19) 0.3561(17) 0.0535(10) 0.083(8) Uani 0.1806 1 d D U . A 1
H6GA H 1.148244 0.389410 0.053586 0.099 Uiso 0.1806 1 calc R . . A 1
C5GB C 1.081(2) 0.319(3) 0.0946(11) 0.087(9) Uani 0.1806 1 d D U . A 2
C4G C 1.0476(12) 0.2568(12) 0.0850(6) 0.088(6) Uani 0.3612 1 d . . . . .
H4GA H 1.058928 0.214372 0.097898 0.106 Uiso 0.1806 1 calc R . . A 2
H4G H 1.044277 0.225660 0.105180 0.106 Uiso 0.1806 1 calc R . . A 1
C3G C 0.9983(11) 0.2528(9) 0.0572(5) 0.074(5) Uani 0.3612 1 d . . . A .
C2GA C 1.0052(18) 0.2988(17) 0.0268(11) 0.063(8) Uani 0.1806 1 d D U . A 1
C7GB C 1.027(2) 0.380(2) 0.0358(11) 0.084(7) Uani 0.1806 1 d D U . A 2
H7GB H 1.024465 0.419376 0.019328 0.101 Uiso 0.1806 1 calc R . . A 2
N6GB N 1.3286(18) 0.375(3) 0.1400(10) 0.18(3) Uani 0.1806 1 d D U . A 2
N6GA N 1.3459(16) 0.352(3) 0.1255(13) 0.136(16) Uani 0.1806 1 d D U . A 1
O1S O 0.8139(7) -0.0456(8) 0.0309(4) 0.139(7) Uiso 0.59(3) 1 d . . . . .
N4GB N 1.266(2) 0.328(3) 0.2125(9) 0.104(12) Uani 0.1806 1 d D U . A 2
C11B C 1.217(3) 0.313(4) 0.2398(15) 0.140(17) Uani 0.1806 1 d D U . A 2
H11B H 1.222743 0.318098 0.265180 0.167 Uiso 0.1806 1 calc R . . A 2
C10B C 1.160(2) 0.287(2) 0.2206(7) 0.077(9) Uani 0.1806 1 d D U . A 2
H10B H 1.122029 0.259893 0.231127 0.092 Uiso 0.1806 1 calc R . . A 2
C13B C 1.2531(11) 0.3538(19) 0.1458(7) 0.148(18) Uani 0.1806 1 d D U . A 2
N5GB N 1.2072(14) 0.3475(18) 0.1165(6) 0.118(12) Uani 0.1806 1 d DG U . A 2
C8GB C 1.1388(13) 0.3201(17) 0.1212(6) 0.084(10) Uani 0.1806 1 d DG U . A 2
C9GB C 1.1161(10) 0.2990(16) 0.1553(7) 0.072(9) Uani 0.1806 1 d G U . A 2
H9GB H 1.069298 0.280271 0.158512 0.086 Uiso 0.1806 1 calc R . . A 2
N3GB N 1.1619(12) 0.3053(16) 0.1846(6) 0.081(8) Uani 0.1806 1 d DG U . A 2
C12B C 1.2304(11) 0.3327(18) 0.1799(6) 0.100(11) Uani 0.1806 1 d DG U . A 2
N4GA N 1.284(2) 0.343(2) 0.1973(9) 0.097(10) Uani 0.1806 1 d D U . A 1
C11A C 1.240(2) 0.318(3) 0.2238(13) 0.095(12) Uani 0.1806 1 d D U . A 1
H11A H 1.253901 0.306662 0.247766 0.114 Uiso 0.1806 1 calc R . . A 1
C10A C 1.171(2) 0.310(2) 0.2099(8) 0.094(12) Uani 0.1806 1 d D U . A 1
H10A H 1.129352 0.295460 0.222355 0.112 Uiso 0.1806 1 calc R . . A 1
C13A C 1.2716(11) 0.3423(19) 0.1294(8) 0.112(13) Uani 0.1806 1 d D U . A 1
N5GA N 1.2247(15) 0.3209(18) 0.1024(6) 0.104(11) Uani 0.1806 1 d G U . A 1
C8GA C 1.1542(13) 0.304(2) 0.1108(7) 0.102(14) Uani 0.1806 1 d DG U . A 1
C9GA C 1.1306(12) 0.309(2) 0.1463(8) 0.082(11) Uani 0.1806 1 d G U . A 1
H9GA H 1.082375 0.297810 0.152044 0.099 Uiso 0.1806 1 calc R . . A 1
N3GA N 1.1775(17) 0.331(2) 0.1733(6) 0.108(11) Uani 0.1806 1 d DG U . A 1
C12A C 1.2480(15) 0.347(2) 0.1649(7) 0.110(12) Uani 0.1806 1 d DG U . A 1
C18B C 1.378(4) 0.221(3) 0.0811(18) 0.19(2) Uani 0.1806 1 d . U . A 2
H18B H 1.363810 0.172260 0.077298 0.223 Uiso 0.1806 1 calc R . . A 2
C19B C 1.345(3) 0.261(2) 0.1082(15) 0.16(2) Uani 0.1806 1 d DG U . A 2
H19B H 1.309552 0.239582 0.122943 0.193 Uiso 0.1806 1 calc R . . A 2
C14B C 1.366(2) 0.331(2) 0.1137(12) 0.19(2) Uani 0.1806 1 d DG U . A 2
C15B C 1.418(3) 0.362(3) 0.0921(17) 0.24(3) Uani 0.1806 1 d DG U . A 2
H15B H 1.431914 0.410324 0.095888 0.285 Uiso 0.1806 1 calc R . . A 2
C16B C 1.450(4) 0.322(4) 0.0650(18) 0.22(3) Uani 0.1806 1 d G U . A 2
H16B H 1.486173 0.343003 0.050243 0.259 Uiso 0.1806 1 calc R . . A 2
C17B C 1.430(4) 0.251(4) 0.0595(17) 0.21(3) Uani 0.1806 1 d G U . A 2
C16A C 1.487(2) 0.367(3) 0.0559(13) 0.147(18) Uani 0.1806 1 d . U . A 1
H16A H 1.529508 0.393799 0.051396 0.176 Uiso 0.1806 1 calc R . . A 1
C15A C 1.4472(19) 0.380(2) 0.0867(12) 0.161(19) Uani 0.1806 1 d DG U . A 1
H15A H 1.461730 0.415504 0.103325 0.193 Uiso 0.1806 1 calc R . . A 1
C14A C 1.3857(17) 0.340(2) 0.0933(11) 0.17(2) Uani 0.1806 1 d DG U . A 1
C19A C 1.364(2) 0.287(2) 0.0691(13) 0.17(2) Uani 0.1806 1 d DG U . A 1
H19A H 1.322364 0.260269 0.073564 0.203 Uiso 0.1806 1 calc R . . A 1
C18A C 1.405(3) 0.274(3) 0.0382(12) 0.151(19) Uani 0.1806 1 d G U . A 1
H18A H 1.390141 0.238563 0.021634 0.181 Uiso 0.1806 1 calc R . . A 1
C17A C 1.466(2) 0.314(3) 0.0316(11) 0.152(18) Uani 0.1806 1 d G U . A 1
C6GB C 1.079(2) 0.378(2) 0.0666(9) 0.087(7) Uani 0.1806 1 d D U . A 2
H6GB H 1.112934 0.415870 0.068556 0.104 Uiso 0.1806 1 calc R . . A 2
C5GA C 1.100(2) 0.306(2) 0.0828(10) 0.075(9) Uani 0.1806 1 d D U . A 1
C7GA C 1.0597(16) 0.3539(17) 0.0247(11) 0.080(8) Uani 0.1806 1 d D U . A 1
H7GA H 1.061791 0.386655 0.005080 0.096 Uiso 0.1806 1 calc R . . A 1
C2GB C 0.978(3) 0.316(2) 0.0329(15) 0.079(7) Uani 0.1806 1 d D U . A 2
C1GB C 0.935(3) 0.293(3) 0.0095(18) 0.071(7) Uani 0.1806 1 d . U . A 2
H1GB H 0.920691 0.317188 -0.011815 0.085 Uiso 0.1806 1 calc R . . A 2

loop_
_atom_site_aniso_label
_atom_site_aniso_U_11
_atom_site_aniso_U_22
_atom_site_aniso_U_33
_atom_site_aniso_U_23
_atom_site_aniso_U_13
_atom_site_aniso_U_12
Al1 0.0464(5) 0.0464(5) 0.0221(6) 0.0024(4) 0.0024(4) 0.0042(6)
Al2 0.0446(6) 0.0526(6) 0.0236(5) 0.0009(5) 0.0041(4) 0.0043(5)
Al3 0.0382(8) 0.0534(9) 0.0261(7) 0.000 0.000 0.0020(6)
O8 0.0426(14) 0.0532(15) 0.0274(11) 0.0015(11) 0.0072(10) 0.0022(11)
O2 0.0573(18) 0.069(2) 0.0294(12) -0.0064(13) -0.0001(12) 0.0134(15)
O7 0.074(2) 0.0531(17) 0.0271(12) 0.0016(12) -0.0040(13) 0.0158(15)
O1 0.0530(16) 0.0653(18) 0.0377(14) -0.0122(14) -0.0069(13) 0.0102(14)
C1 0.040(2) 0.072(3) 0.0360(19) -0.012(2) -0.0028(16) 0.0052(19)
C7 0.058(3) 0.101(4) 0.054(3) -0.030(3) -0.023(2) 0.030(3)
C2 0.049(2) 0.089(4) 0.040(2) -0.025(2) -0.0111(18) 0.020(2)
C8 0.063(3) 0.161(7) 0.066(4) -0.064(4) -0.029(3) 0.048(4)
C5 0.065(3) 0.163(7) 0.060(3) -0.059(4) -0.031(3) 0.060(4)
C3 0.066(3) 0.109(4) 0.040(2) -0.027(3) -0.015(2) 0.040(3)
C6 0.070(4) 0.121(5) 0.074(4) -0.056(4) -0.032(3) 0.047(4)
C13 0.061(3) 0.198(9) 0.083(4) -0.092(5) -0.039(3) 0.057(5)
C9 0.062(3) 0.197(8) 0.065(4) -0.078(5) -0.033(3) 0.061(4)
C4 0.071(4) 0.158(7) 0.051(3) -0.049(4) -0.029(3) 0.058(4)
C21 0.057(3) 0.159(7) 0.074(4) -0.074(4) -0.022(3) 0.041(4)
C14 0.056(3) 0.180(8) 0.054(3) -0.061(4) -0.021(2) 0.039(4)
C15 0.071(3) 0.140(6) 0.033(2) -0.035(3) -0.016(2) 0.041(4)
C20 0.049(3) 0.225(10) 0.054(3) -0.059(5) -0.008(2) 0.020(4)
C27 0.063(3) 0.124(6) 0.081(4) -0.062(4) -0.015(3) 0.032(3)
C26 0.049(3) 0.111(5) 0.086(4) -0.055(4) -0.013(3) 0.017(3)
C17 0.047(2) 0.081(3) 0.0338(19) -0.007(2) -0.0098(17) 0.005(2)
C24 0.039(2) 0.090(4) 0.054(3) -0.029(3) -0.0015(19) 0.010(2)
C16 0.054(3) 0.107(4) 0.039(2) -0.021(3) -0.010(2) 0.021(3)
C23 0.038(2) 0.132(5) 0.064(3) -0.049(4) -0.008(2) 0.010(3)
C22 0.045(3) 0.152(6) 0.075(4) -0.066(4) -0.009(3) 0.018(3)
C12 0.060(3) 0.186(8) 0.073(4) -0.078(5) -0.023(3) 0.048(4)
C19 0.053(3) 0.150(6) 0.040(2) -0.034(3) -0.007(2) 0.010(3)
C11 0.064(3) 0.219(10) 0.068(4) -0.089(5) -0.022(3) 0.054(5)
C25 0.0367(19) 0.072(3) 0.0352(18) -0.011(2) 0.0001(15) 0.0042(18)
C18 0.047(2) 0.054(2) 0.0281(16) 0.0023(16) -0.0040(15) -0.0079(17)
C10 0.067(4) 0.189(8) 0.063(3) -0.070(5) -0.028(3) 0.055(5)
O5 0.0367(14) 0.071(2) 0.0336(13) -0.0112(13) 0.0019(11) 0.0003(13)
O3 0.0548(17) 0.0604(18) 0.0330(13) -0.0046(13) 0.0020(12) -0.0115(14)
O4 0.0487(16) 0.0709(19) 0.0287(13) 0.0022(13) -0.0052(11) -0.0082(13)
O6 0.0404(15) 0.0633(19) 0.0544(17) -0.0142(15) 0.0074(13) 0.0020(13)
O10 0.055(5) 0.069(5) 0.037(4) 0.000(4) -0.005(3) 0.001(3)
O9 0.055(4) 0.049(5) 0.036(4) 0.009(3) -0.005(3) -0.003(3)
C28 0.054(4) 0.059(5) 0.048(4) 0.007(4) 0.004(4) -0.009(3)
C1GA 0.064(16) 0.062(17) 0.086(16) 0.026(12) -0.002(12) -0.024(12)
N1G 0.052(9) 0.051(10) 0.027(7) 0.015(6) -0.013(5) -0.002(7)
N2G 0.049(8) 0.040(6) 0.015(6) 0.001(5) -0.001(5) -0.002(5)
C6GA 0.069(16) 0.053(14) 0.13(2) -0.011(15) -0.014(16) -0.015(13)
C5GB 0.097(19) 0.078(17) 0.085(18) -0.012(15) 0.008(16) -0.025(15)
C4G 0.095(13) 0.095(13) 0.074(11) -0.021(10) -0.019(10) -0.027(10)
C3G 0.087(11) 0.053(8) 0.083(11) 0.007(7) -0.019(10) -0.041(8)
C2GA 0.054(15) 0.050(14) 0.085(17) 0.029(13) -0.017(14) -0.034(12)
C7GB 0.088(15) 0.071(14) 0.094(15) 0.000(12) 0.012(12) -0.023(12)
N6GB 0.17(4) 0.19(4) 0.19(4) 0.01(3) 0.01(2) -0.03(3)
N6GA 0.12(2) 0.13(2) 0.16(3) -0.04(2) -0.02(2) 0.03(2)
N4GB 0.070(17) 0.14(2) 0.10(2) -0.013(18) 0.020(16) -0.026(17)
C11B 0.14(2) 0.15(3) 0.14(3) -0.01(2) -0.01(2) 0.00(2)
C10B 0.088(17) 0.096(19) 0.046(13) 0.010(14) -0.017(13) -0.021(15)
C13B 0.13(2) 0.18(3) 0.14(3) 0.00(2) -0.01(2) -0.03(2)
N5GB 0.084(17) 0.14(2) 0.13(2) -0.035(18) -0.030(16) -0.055(16)
C8GB 0.069(16) 0.095(18) 0.086(18) -0.035(16) -0.029(15) -0.033(14)
C9GB 0.063(15) 0.085(17) 0.068(16) -0.024(14) -0.028(13) -0.018(14)
N3GB 0.055(12) 0.119(18) 0.071(15) -0.026(14) -0.026(12) -0.004(13)
C12B 0.062(15) 0.13(2) 0.108(19) -0.023(17) -0.002(15) -0.044(15)
N4GA 0.072(16) 0.13(2) 0.086(17) -0.017(16) -0.029(14) -0.034(15)
C11A 0.10(2) 0.11(2) 0.078(18) -0.022(17) -0.020(17) -0.027(18)
C10A 0.10(2) 0.11(2) 0.070(19) -0.007(17) -0.023(17) -0.032(17)
C13A 0.095(19) 0.12(2) 0.12(2) -0.017(19) -0.033(18) 0.000(18)
N5GA 0.079(16) 0.092(17) 0.14(2) -0.023(17) -0.005(16) -0.027(14)
C8GA 0.10(2) 0.10(2) 0.10(2) -0.022(18) 0.002(18) -0.013(17)
C9GA 0.060(15) 0.099(19) 0.09(2) -0.013(17) -0.003(16) -0.029(15)
N3GA 0.104(19) 0.14(2) 0.082(17) -0.006(16) 0.007(15) -0.021(17)
C12A 0.097(19) 0.13(2) 0.10(2) 0.007(18) -0.026(17) -0.051(17)
C18B 0.19(3) 0.19(3) 0.18(3) -0.02(2) -0.01(2) 0.00(2)
C19B 0.17(3) 0.17(3) 0.13(3) 0.00(2) -0.01(2) 0.01(2)
C14B 0.20(3) 0.20(3) 0.17(3) -0.01(2) 0.00(2) 0.00(2)
C15B 0.24(3) 0.23(3) 0.24(3) 0.00(2) -0.01(2) 0.00(2)
C16B 0.22(3) 0.22(3) 0.21(3) 0.00(2) 0.00(2) 0.01(2)
C17B 0.21(3) 0.21(3) 0.20(3) 0.00(2) -0.01(2) 0.01(2)
C16A 0.13(2) 0.15(3) 0.17(3) 0.03(2) -0.02(2) 0.00(2)
C15A 0.15(3) 0.17(3) 0.16(3) -0.01(2) -0.02(2) -0.01(2)
C14A 0.17(3) 0.17(3) 0.18(3) 0.01(2) -0.02(2) -0.04(2)
C19A 0.17(3) 0.17(3) 0.16(3) 0.00(2) 0.00(2) -0.02(2)
C18A 0.14(3) 0.16(3) 0.15(3) 0.00(2) 0.01(2) 0.01(2)
C17A 0.14(2) 0.16(3) 0.16(3) 0.00(2) -0.04(2) 0.01(2)
C6GB 0.094(16) 0.074(15) 0.092(16) -0.012(12) 0.019(13) -0.025(13)
C5GA 0.076(18) 0.073(18) 0.08(2) -0.012(16) -0.040(17) -0.026(15)
C7GA 0.063(15) 0.064(15) 0.11(2) 0.030(15) 0.005(15) -0.013(13)
C2GB 0.072(16) 0.073(15) 0.092(15) 0.007(12) 0.006(13) -0.024(13)
C1GB 0.064(16) 0.062(17) 0.086(16) 0.026(12) -0.002(12) -0.024(12)

loop_
_atom_type_symbol
_atom_type_description
_atom_type_scat_dispersion_real
_atom_type_scat_dispersion_imag
_atom_type_scat_source
C C 0.0037 0.0017 'International Tables Vol C Tables 4.2.6.8 and 6.1.1.4'
H H 0.0000 0.0000 'International Tables Vol C Tables 4.2.6.8 and 6.1.1.4'
Al Al 0.0674 0.0545 'International Tables Vol C Tables 4.2.6.8 and 6.1.1.4'
N N 0.0070 0.0034 'International Tables Vol C Tables 4.2.6.8 and 6.1.1.4'
O O 0.0123 0.0065 'International Tables Vol C Tables 4.2.6.8 and 6.1.1.4'

loop_
_geom_angle_atom_site_label_1
_geom_angle_atom_site_label_2
_geom_angle_atom_site_label_3
_geom_angle
_geom_angle_site_symmetry_1
_geom_angle_site_symmetry_3
O7 Al1 O7 93.0(2) 8_665 .
O7 Al1 O4 174.45(14) 8_665 5_455
O7 Al1 O4 90.76(13) . 5_455
O7 Al1 O4 90.76(13) 8_665 4_564
O7 Al1 O4 174.44(14) . 4_564
O7 Al1 O9 94.1(2) . .
O7 Al1 O9 92.1(3) 8_665 .
O7 Al1 N1G 80.4(4) . .
O7 Al1 N1G 80.4(4) 8_665 8_665
O7 Al1 N1G 90.6(7) 8_665 .
O7 Al1 N1G 90.6(7) . 8_665
O4 Al1 O4 85.8(2) 5_455 4_564
O4 Al1 O9 81.6(2) 4_564 .
O4 Al1 O9 91.8(3) 5_455 .
O4 Al1 N1G 94.1(7) 4_564 8_665
O4 Al1 N1G 95.5(5) 5_455 8_665
O4 Al1 N1G 95.5(4) 4_564 .
O4 Al1 N1G 94.1(7) 5_455 .
O9 Al1 N1G 171.3(7) . 8_665
O9 Al1 N1G 13.9(4) . .
N1G Al1 N1G 166.9(12) 8_665 .
O8 Al2 O7 93.88(13) . .
O8 Al2 O1 91.41(14) . .
O8 Al2 O5 93.07(14) . 6_645
O8 Al2 O3 175.93(14) . 5_455
O8 Al2 O10 90.5(3) . .
O8 Al2 N2G 96.4(5) . .
O7 Al2 O1 174.67(16) . .
O7 Al2 O5 90.46(15) . 6_645
O7 Al2 O3 90.14(14) . 5_455
O7 Al2 O10 97.0(3) . .
O7 Al2 N2G 82.6(4) . .
O1 Al2 O5 88.61(15) . 6_645
O1 Al2 O3 84.56(14) . 5_455
O1 Al2 O10 83.6(3) . .
O1 Al2 N2G 97.5(4) . .
O5 Al2 O10 171.5(3) 6_645 .
O3 Al2 O5 86.31(14) 5_455 6_645
O3 Al2 O10 89.6(3) 5_455 .
O3 Al2 N2G 84.7(5) 5_455 .
N2G Al2 O5 168.6(5) . 6_645
N2G Al2 O10 15.3(3) . .
O8 Al3 O8 92.57(18) . 3_755
O8 Al3 O2 176.14(15) 3_755 .
O8 Al3 O2 91.29(13) 3_755 3_755
O8 Al3 O2 91.29(13) . .
O8 Al3 O2 176.14(15) . 3_755
O8 Al3 O6 91.44(14) . 5
O8 Al3 O6 91.44(14) 3_755 6_645
O8 Al3 O6 93.03(13) 3_755 5
O8 Al3 O6 93.03(13) . 6_645
O2 Al3 O2 84.8(2) 3_755 .
O6 Al3 O2 88.31(16) 5 3_755
O6 Al3 O2 86.92(15) 5 .
O6 Al3 O2 88.31(16) 6_645 .
O6 Al3 O2 86.92(15) 6_645 3_755
O6 Al3 O6 173.5(2) 5 6_645
Al2 O8 Al3 127.26(14) . .
C1 O2 Al3 134.4(3) . .
Al1 O7 Al2 125.71(18) . .
C1 O1 Al2 129.2(3) . .
O2 C1 C2 116.9(4) . .
O1 C1 O2 125.9(4) . .
O1 C1 C2 117.1(4) . .
C6 C7 C2 121.2(5) . .
C7 C2 C1 120.7(4) . .
C7 C2 C3 119.5(4) . .
C3 C2 C1 119.8(5) . .
C13 C8 C5 122.2(5) . .
C9 C8 C5 119.7(5) . .
C9 C8 C13 118.1(5) . .
C6 C5 C8 121.3(6) . .
C4 C5 C8 120.9(6) . .
C4 C5 C6 117.7(5) . .
C4 C3 C2 119.5(5) . .
C7 C6 C5 120.9(6) . .
C8 C13 C12 121.4(5) . .
C8 C9 C10 121.6(5) . .
C3 C4 C5 121.1(6) . .
C27 C21 C22 118.5(5) . .
C27 C21 C12 122.2(6) . .
C22 C21 C12 119.2(6) . .
C15 C14 C20 118.8(5) . .
C15 C14 C10 121.4(6) . .
C20 C14 C10 119.8(6) . .
C14 C15 C16 121.3(5) . .
C19 C20 C14 120.9(6) . .
C21 C27 C26 121.9(6) . .
C27 C26 C24 119.6(6) . .
C16 C17 C19 120.5(4) . .
C16 C17 C18 118.7(4) . .
C19 C17 C18 120.6(4) . .
C26 C24 C23 119.9(5) . .
C26 C24 C25 119.2(4) . .
C23 C24 C25 120.8(5) . .
C15 C16 C17 119.2(5) . .
C22 C23 C24 119.3(6) . .
C23 C22 C21 120.7(6) . .
C13 C12 C21 119.9(5) . .
C11 C12 C13 118.0(5) . .
C11 C12 C21 121.9(5) . .
C20 C19 C17 119.2(5) . .
C12 C11 C10 122.6(5) . .
O5 C25 C24 118.5(4) . .
O5 C25 O6 126.4(4) . .
O6 C25 C24 115.1(4) . .
O3 C18 C17 116.0(3) . .
O4 C18 C17 119.4(4) . .
O4 C18 O3 124.6(4) . .
C9 C10 C14 120.0(5) . .
C11 C10 C9 118.2(5) . .
C11 C10 C14 121.8(5) . .
C25 O5 Al2 133.2(3) . 6_655
C18 O3 Al2 129.6(3) . 5
C18 O4 Al1 126.1(3) . 2_645
C25 O6 Al3 129.6(3) . 5_455
C28 O10 Al2 122.0(7) . .
C28 O9 Al1 132.0(7) . .
C1GA O9 Al1 144(3) . .
C1GA O9 C28 68(4) . .
O10 C28 C1GA 164(2) . .
O10 C28 C2GA 113.6(16) . .
O9 C28 O10 131.1(9) . .
O9 C28 C1GA 51(3) . .
O9 C28 C2GA 114.6(16) . .
C1GA C28 C2GA 64(3) . .
O9 C1GA C28 61(3) . .
O9 C1GA N1G 20.9(15) . .
O9 C1GA C2GA 121(5) . .
C28 C1GA C2GA 61(3) . .
N1G C1GA C28 44(2) . .
N1G C1GA C2GA 105(5) . .
C1GA N1G Al1 126(3) . .
C1GA N1G N2G 112(4) . .
N2G N1G Al1 120.2(13) . .
C1GB N1G Al1 129(3) . .
C1GB N1G N2G 110(3) . .
N1G N2G Al2 115.0(13) . .
C3G N2G Al2 137.5(12) . .
C3G N2G N1G 105.5(16) . .
C7GA C6GA C5GA 118(2) . .
C4G C5GB C8GB 121(3) . .
C4G C5GB C6GB 116(3) . .
C8GB C5GB C6GB 118(4) . .
C5GB C4G C3G 123(2) . .
C5GA C4G C3G 119(2) . .
N2G C3G C4G 128.0(18) . .
N2G C3G C2GA 111.6(18) . .
N2G C3G C2GB 106(2) . .
C4G C3G C2GA 119.7(19) . .
C4G C3G C2GB 124(2) . .
C28 C2GA C1GA 55(3) . .
C28 C2GA C7GA 170(4) . .
C3G C2GA C28 49.7(13) . .
C3G C2GA C1GA 104(3) . .
C3G C2GA C7GA 123(3) . .
C7GA C2GA C1GA 133(3) . .
C6GB C7GB C2GB 115(4) . .
C14B N6GB C13B 114(2) . .
C13A N6GA C14A 125(3) . .
C12B N4GB C11B 110(4) . .
C10B C11B N4GB 102(4) . .
N3GB C10B C11B 113(4) . .
N5GB C13B N6GB 119.7(6) . .
N5GB C13B C12B 120.0 . .
C12B C13B N6GB 119.9(6) . .
C13B N5GB C8GB 120.0 . .
N5GB C8GB C5GB 127(2) . .
C9GB C8GB C5GB 112(2) . .
C9GB C8GB N5GB 120.0 . .
N3GB C9GB C8GB 120.0 . .
C10B N3GB C9GB 136(2) . .
C10B N3GB C12B 104(2) . .
C9GB N3GB C12B 120.0 . .
N4GB C12B C13B 132(2) . .
N4GB C12B N3GB 108(2) . .
N3GB C12B C13B 120.0 . .
C11A N4GA C12A 110(3) . .
N4GA C11A C10A 109(4) . .
C11A C10A N3GA 105(3) . .
N5GA C13A N6GA 126(3) . .
N5GA C13A C12A 120.0 . .
C12A C13A N6GA 114(3) . .
C13A N5GA C8GA 120.0 . .
N5GA C8GA C5GA 120(3) . .
C9GA C8GA N5GA 120.0 . .
C9GA C8GA C5GA 117(3) . .
C8GA C9GA N3GA 120.0 . .
C9GA N3GA C10A 124(2) . .
C12A N3GA C10A 111(3) . .
C12A N3GA C9GA 120.0 . .
N4GA C12A C13A 132(3) . .
N4GA C12A N3GA 105(3) . .
N3GA C12A C13A 120.0 . .
C19B C18B C17B 120.0 . .
C14B C19B C18B 120.0 . .
C19B C14B N6GB 120.2(10) . .
C15B C14B N6GB 119.6(10) . .
C15B C14B C19B 120.0 . .
C14B C15B C16B 120.0 . .
C17B C16B C15B 120.0 . .
C16B C17B C18B 120.0 . .
C15A C16A C17A 120.0 . .
C16A C15A C14A 120.0 . .
C15A C14A N6GA 119.6(11) . .
C19A C14A N6GA 120.4(11) . .
C19A C14A C15A 120.0 . .
C14A C19A C18A 120.0 . .
C17A C18A C19A 120.0 . .
C18A C17A C16A 120.0 . .
C7GB C6GB C5GB 124(3) . .
C4G C5GA C6GA 125(2) . .
C4G C5GA C8GA 117(3) . .
C8GA C5GA C6GA 118(3) . .
C6GA C7GA C2GA 116(3) . .
C7GB C2GB C3G 115(4) . .
C1GB C2GB C3G 107(4) . .
C1GB C2GB C7GB 135(5) . .
C2GB C1GB N1G 108(5) . .

loop_
_geom_bond_atom_site_label_1
_geom_bond_atom_site_label_2
_geom_bond_distance
_geom_bond_site_symmetry_2
Al1 O7 1.839(3) 8_665
Al1 O7 1.839(3) .
Al1 O4 1.906(3) 4_564
Al1 O4 1.906(3) 5_455
Al1 O9 1.968(11) .
Al1 N1G 1.99(2) 8_665
Al1 N1G 1.99(2) .
Al2 O8 1.826(3) .
Al2 O7 1.840(3) .
Al2 O1 1.891(3) .
Al2 O5 1.942(3) 6_645
Al2 O3 1.893(3) 5_455
Al2 O10 1.962(12) .
Al2 N2G 1.919(17) .
Al3 O8 1.836(3) 3_755
Al3 O8 1.836(3) .
Al3 O2 1.909(3) 3_755
Al3 O2 1.909(3) .
Al3 O6 1.882(3) 5
Al3 O6 1.882(3) 6_645
O2 C1 1.261(6) .
O1 C1 1.255(6) .
C1 C2 1.490(6) .
C7 C2 1.387(8) .
C7 C6 1.360(7) .
C2 C3 1.392(7) .
C8 C5 1.471(7) .
C8 C13 1.400(8) .
C8 C9 1.392(7) .
C5 C6 1.407(9) .
C5 C4 1.406(10) .
C3 C4 1.389(7) .
C13 C12 1.405(7) .
C9 C10 1.400(7) .
C21 C27 1.363(10) .
C21 C22 1.415(10) .
C21 C12 1.474(8) .
C14 C15 1.370(9) .
C14 C20 1.413(9) .
C14 C10 1.478(7) .
C15 C16 1.385(7) .
C20 C19 1.373(8) .
C27 C26 1.378(8) .
C26 C24 1.393(8) .
C17 C16 1.394(6) .
C17 C19 1.394(8) .
C17 C18 1.476(6) .
C24 C23 1.397(8) .
C24 C25 1.484(6) .
C23 C22 1.380(8) .
C12 C11 1.380(8) .
C11 C10 1.383(8) .
C25 O5 1.245(6) .
C25 O6 1.262(6) .
C18 O3 1.271(5) .
C18 O4 1.258(5) .
O10 C28 1.294(11) .
O9 C28 1.266(12) .
O9 C1GA 1.13(6) .
C28 C1GA 1.34(7) .
C28 C2GA 1.43(3) .
C1GA N1G 1.32(7) .
C1GA C2GA 1.47(7) .
N1G N2G 1.427(19) .
N1G C1GB 1.38(6) .
N2G C3G 1.30(2) .
C6GA C5GA 1.45(3) .
C6GA C7GA 1.42(3) .
C5GB C4G 1.37(5) .
C5GB C8GB 1.47(3) .
C5GB C6GB 1.52(3) .
C4G C3G 1.38(3) .
C4G C5GA 1.35(4) .
C3G C2GA 1.42(4) .
C3G C2GB 1.53(6) .
C2GA C7GA 1.45(3) .
C7GB C6GB 1.50(3) .
C7GB C2GB 1.51(3) .
N6GB C13B 1.48(3) .
N6GB C14B 1.45(2) .
N6GA C13A 1.41(2) .
N6GA C14A 1.42(3) .
N4GB C11B 1.39(2) .
N4GB C12B 1.38(2) .
C11B C10B 1.38(2) .
C10B N3GB 1.38(2) .
C13B N5GB 1.3900 .
C13B C12B 1.3900 .
N5GB C8GB 1.3900 .
C8GB C9GB 1.3900 .
C9GB N3GB 1.3900 .
N3GB C12B 1.3900 .
N4GA C11A 1.37(2) .
N4GA C12A 1.38(2) .
C11A C10A 1.39(2) .
C10A N3GA 1.41(2) .
C13A N5GA 1.3900 .
C13A C12A 1.3900 .
N5GA C8GA 1.3900 .
C8GA C9GA 1.3900 .
C8GA C5GA 1.45(3) .
C9GA N3GA 1.3900 .
N3GA C12A 1.3900 .
C18B C19B 1.3900 .
C18B C17B 1.3900 .
C19B C14B 1.3900 .
C14B C15B 1.3900 .
C15B C16B 1.3900 .
C16B C17B 1.3900 .
C16A C15A 1.3900 .
C16A C17A 1.3900 .
C15A C14A 1.3900 .
C14A C19A 1.3900 .
C19A C18A 1.3900 .
C18A C17A 1.3900 .
C2GB C1GB 1.27(7) .
